data_7017339
loop_
_publ_author_name
'Maity, Basudev'
'Gadadhar, Sudarshan'
'Goswami, Tridib K.'
'Karande, Anjali A.'
'Chakravarty, Akhil R.'

_publ_section_title
;
 Impact of metal on the DNA photocleavage activity and cytotoxicity of
 ferrocenyl terpyridine 3d metal complexes.
;
_journal_issue 44
_journal_name_full 'Dalton transactions (Cambridge, England : 2003)'
_journal_page_first 11904
_journal_page_last 11913
_journal_paper_doi 10.1039/c1dt11102g
_journal_volume 40
_journal_year 2011
_chemical_formula_moiety 'C42 H30 Cl2 N6 O8 Zn'
_chemical_formula_sum 'C42 H30 Cl2 N6 O8 Zn'
_chemical_formula_weight 882.99
_chemical_name_systematic
;
?
;
_space_group_IT_number 14
_symmetry_cell_setting monoclinic
_symmetry_space_group_name_Hall '-P 2ybc'
_symmetry_space_group_name_H-M 'P 1 21/c 1'
_atom_sites_solution_hydrogens geom
_atom_sites_solution_primary direct
_atom_sites_solution_secondary difmap
_audit_creation_method SHELXL-97
_cell_angle_alpha 90.00
_cell_angle_beta 97.368(2)
_cell_angle_gamma 90.00
_cell_formula_units_Z 4
_cell_length_a 9.5145(3)
_cell_length_b 12.8131(5)
_cell_length_c 31.5604(12)
_cell_measurement_temperature 293(2)
_cell_volume 3815.8(2)
_computing_cell_refinement 'Bruker Smart'
_computing_data_collection 'Bruker Smart'
_computing_data_reduction 'Bruker Saint'
_computing_molecular_graphics 'Ortep-3 for Windows (Farrugia, 1997)'
_computing_publication_material 'WinGX publication routines (Farrugia, 1999)'
_computing_structure_refinement 'SHELXL-97 (Sheldrick, 2008)'
_computing_structure_solution 'SHELXS-97 (Sheldrick, 1997)'
_diffrn_ambient_temperature 293(2)
_diffrn_measured_fraction_theta_full 0.984
_diffrn_measured_fraction_theta_max 0.984
_diffrn_measurement_device_type 'Bruker Smart CCD Area Detector'
_diffrn_measurement_method 'omega scans'
_diffrn_radiation_monochromator graphite
_diffrn_radiation_source 'fine-focus sealed tube'
_diffrn_radiation_type MoK\a
_diffrn_radiation_wavelength 0.71073
_diffrn_reflns_av_R_equivalents 0.0456
_diffrn_reflns_av_sigmaI/netI 0.0575
_diffrn_reflns_limit_h_max 11
_diffrn_reflns_limit_h_min -11
_diffrn_reflns_limit_k_max 15
_diffrn_reflns_limit_k_min -14
_diffrn_reflns_limit_l_max 38
_diffrn_reflns_limit_l_min -36
_diffrn_reflns_number 23784
_diffrn_reflns_theta_full 25.50
_diffrn_reflns_theta_max 25.50
_diffrn_reflns_theta_min 1.72
_exptl_absorpt_coefficient_mu 0.849
_exptl_absorpt_correction_T_max 0.7729
_exptl_absorpt_correction_T_min 0.6619
_exptl_absorpt_correction_type empirical
_exptl_absorpt_process_details SADABS(Sheldrick,1997)
_exptl_crystal_colour yellow
_exptl_crystal_density_diffrn 1.537
_exptl_crystal_density_method 'not measured'
_exptl_crystal_description niddle
_exptl_crystal_F_000 1808
_exptl_crystal_size_max 0.53
_exptl_crystal_size_mid 0.39
_exptl_crystal_size_min 0.32
_refine_diff_density_max 1.548
_refine_diff_density_min -0.557
_refine_diff_density_rms 0.087
_refine_ls_extinction_method none
_refine_ls_goodness_of_fit_ref 1.045
_refine_ls_hydrogen_treatment constr
_refine_ls_matrix_type full
_refine_ls_number_parameters 532
_refine_ls_number_reflns 6994
_refine_ls_number_restraints 0
_refine_ls_restrained_S_all 1.045
_refine_ls_R_factor_all 0.1007
_refine_ls_R_factor_gt 0.0642
_refine_ls_shift/su_max 0.001
_refine_ls_shift/su_mean 0.000
_refine_ls_structure_factor_coef Fsqd
_refine_ls_weighting_details 'calc w=1/[\s^2^(Fo^2^)+(0.1057P)^2^+4.4709P] where P=(Fo^2^+2Fc^2^)/3'
_refine_ls_weighting_scheme calc
_refine_ls_wR_factor_gt 0.1766
_refine_ls_wR_factor_ref 0.2005
_reflns_number_gt 4628
_reflns_number_total 6994
_reflns_threshold_expression >2\s(I)
_cod_data_source_file c1dt11102g.txt
_cod_data_source_block 5
_cod_original_sg_symbol_H-M P21/c
_cod_database_code 7017339

loop_
_symmetry_equiv_pos_as_xyz
'x, y, z'
'-x, y+1/2, -z+1/2'
'-x, -y, -z'
'x, -y-1/2, z-1/2'

loop_
_atom_site_label
_atom_site_type_symbol
_atom_site_fract_x
_atom_site_fract_y
_atom_site_fract_z
_atom_site_U_iso_or_equiv
_atom_site_adp_type
_atom_site_occupancy
_atom_site_symmetry_multiplicity
_atom_site_calc_flag
_atom_site_refinement_flags
Zn1 Zn 0.45416(5) 0.17786(5) 0.883710(16) 0.0378(2) Uani 1 1 d .
Cl1 Cl -0.01900(19) 0.28464(17) 0.99023(5) 0.0747(5) Uani 1 1 d .
O11 O -0.0295(7) 0.1730(5) 0.99506(19) 0.114(2) Uani 1 1 d .
O12 O 0.0201(12) 0.3308(6) 1.0269(2) 0.202(5) Uani 1 1 d .
O13 O -0.1665(7) 0.3219(6) 0.9816(2) 0.147(3) Uani 1 1 d .
Cl2 Cl 0.22226(18) 0.42604(15) 0.75161(5) 0.0689(5) Uani 1 1 d .
O21 O 0.2554(10) 0.4571(11) 0.7155(3) 0.256(7) Uani 1 1 d .
O22 O 0.3329(9) 0.3825(7) 0.7770(2) 0.169(4) Uani 1 1 d .
O23 O 0.1213(12) 0.3604(10) 0.7408(5) 0.300(8) Uani 1 1 d .
O24 O 0.1705(13) 0.5077(9) 0.7705(3) 0.247(6) Uani 1 1 d .
O14 O 0.0267(8) 0.3136(6) 0.9516(2) 0.146(3) Uani 1 1 d .
N1 N 0.2369(4) 0.1176(3) 0.87777(12) 0.0397(9) Uani 1 1 d .
N2 N 0.3988(4) 0.1556(3) 0.81877(12) 0.0362(9) Uani 1 1 d .
N3 N 0.6344(4) 0.2395(3) 0.85464(12) 0.0374(9) Uani 1 1 d .
N4 N 0.3727(4) 0.3254(3) 0.90466(13) 0.0403(10) Uani 1 1 d .
N5 N 0.5207(4) 0.1828(3) 0.94945(12) 0.0354(9) Uani 1 1 d .
N6 N 0.5675(4) 0.0285(3) 0.89856(13) 0.0399(9) Uani 1 1 d .
C1 C 0.7504(5) 0.2861(4) 0.87517(17) 0.0455(12) Uani 1 1 d .
H1 H 0.7584 0.2938 0.9047 0.055 Uiso 1 1 calc R
C2 C 0.8576(5) 0.3227(4) 0.8537(2) 0.0542(14) Uani 1 1 d .
H2 H 0.9373 0.3537 0.8687 0.065 Uiso 1 1 calc R
C3 C 0.8467(6) 0.3135(5) 0.8107(2) 0.0603(16) Uani 1 1 d .
H3 H 0.9165 0.3402 0.7957 0.072 Uiso 1 1 calc R
C4 C 0.7284(6) 0.2630(5) 0.78953(18) 0.0570(15) Uani 1 1 d .
H4 H 0.7202 0.2533 0.7601 0.068 Uiso 1 1 calc R
C5 C 0.6248(5) 0.2279(4) 0.81190(15) 0.0397(11) Uani 1 1 d .
C6 C 0.4931(5) 0.1753(4) 0.79196(15) 0.0381(11) Uani 1 1 d .
C8 C 0.3350(5) 0.1070(4) 0.73286(15) 0.0411(12) Uani 1 1 d .
C7 C 0.4656(5) 0.1509(4) 0.74933(15) 0.0441(12) Uani 1 1 d .
H7 H 0.5338 0.1635 0.7313 0.053 Uiso 1 1 calc R
C9 C 0.2381(5) 0.0891(4) 0.76138(15) 0.0418(12) Uani 1 1 d .
H9 H 0.1497 0.0608 0.7518 0.050 Uiso 1 1 calc R
C10 C 0.2731(5) 0.1133(4) 0.80412(15) 0.0378(11) Uani 1 1 d .
C11 C 0.1769(5) 0.0992(4) 0.83736(15) 0.0371(11) Uani 1 1 d .
C12 C 0.0370(5) 0.0718(4) 0.82816(18) 0.0507(14) Uani 1 1 d .
H12 H -0.0022 0.0586 0.8002 0.061 Uiso 1 1 calc R
C13 C -0.0441(6) 0.0644(5) 0.8608(2) 0.0594(16) Uani 1 1 d .
H13 H -0.1392 0.0459 0.8552 0.071 Uiso 1 1 calc R
C14 C 0.0150(6) 0.0841(5) 0.90190(19) 0.0557(15) Uani 1 1 d .
H14 H -0.0392 0.0798 0.9244 0.067 Uiso 1 1 calc R
C15 C 0.1563(5) 0.1106(4) 0.90930(17) 0.0483(13) Uani 1 1 d .
H15 H 0.1968 0.1241 0.9372 0.058 Uiso 1 1 calc R
C16 C 0.3005(5) 0.0871(4) 0.68665(15) 0.0405(12) Uani 1 1 d .
C17 C 0.3991(5) 0.0429(4) 0.66343(16) 0.0489(13) Uani 1 1 d .
H17 H 0.4873 0.0227 0.6772 0.059 Uiso 1 1 calc R
C18 C 0.3670(6) 0.0284(5) 0.61976(17) 0.0583(15) Uani 1 1 d .
H18 H 0.4335 -0.0021 0.6044 0.070 Uiso 1 1 calc R
C19 C 0.2375(6) 0.0588(5) 0.59882(17) 0.0531(14) Uani 1 1 d .
H19 H 0.2167 0.0495 0.5695 0.064 Uiso 1 1 calc R
C20 C 0.1392(6) 0.1031(5) 0.62184(17) 0.0522(14) Uani 1 1 d .
H20 H 0.0517 0.1243 0.6079 0.063 Uiso 1 1 calc R
C21 C 0.1699(5) 0.1162(4) 0.66552(16) 0.0480(13) Uani 1 1 d .
H21 H 0.1021 0.1448 0.6809 0.058 Uiso 1 1 calc R
C22 C 0.2902(5) 0.3917(5) 0.88034(18) 0.0517(14) Uani 1 1 d .
H22 H 0.2731 0.3788 0.8511 0.062 Uiso 1 1 calc R
C23 C 0.2298(6) 0.4768(5) 0.89575(19) 0.0553(15) Uani 1 1 d .
H23 H 0.1737 0.5213 0.8774 0.066 Uiso 1 1 calc R
C24 C 0.2528(6) 0.4966(4) 0.9389(2) 0.0565(15) Uani 1 1 d .
H24 H 0.2119 0.5543 0.9504 0.068 Uiso 1 1 calc R
C25 C 0.3382(5) 0.4286(4) 0.96502(18) 0.0477(13) Uani 1 1 d .
H25 H 0.3551 0.4398 0.9943 0.057 Uiso 1 1 calc R
C26 C 0.3971(5) 0.3447(4) 0.94692(15) 0.0352(11) Uani 1 1 d .
C27 C 0.4875(5) 0.2649(4) 0.97190(15) 0.0353(11) Uani 1 1 d .
C28 C 0.5386(5) 0.2747(4) 1.01509(15) 0.0403(11) Uani 1 1 d .
H28 H 0.5135 0.3323 1.0304 0.048 Uiso 1 1 calc R
C29 C 0.6268(5) 0.1988(4) 1.03527(15) 0.0375(11) Uani 1 1 d .
C30 C 0.6564(5) 0.1125(4) 1.01071(15) 0.0410(12) Uani 1 1 d .
H30 H 0.7128 0.0588 1.0233 0.049 Uiso 1 1 calc R
C31 C 0.6032(5) 0.1063(4) 0.96817(15) 0.0357(11) Uani 1 1 d .
C32 C 0.6328(5) 0.0200(4) 0.93916(15) 0.0370(11) Uani 1 1 d .
C33 C 0.7224(5) -0.0615(4) 0.95114(17) 0.0479(13) Uani 1 1 d .
H33 H 0.7673 -0.0659 0.9790 0.057 Uiso 1 1 calc R
C34 C 0.7459(6) -0.1372(5) 0.9217(2) 0.0585(15) Uani 1 1 d .
H34 H 0.8059 -0.1932 0.9296 0.070 Uiso 1 1 calc R
C35 C 0.6803(6) -0.1288(4) 0.8811(2) 0.0563(15) Uani 1 1 d .
H35 H 0.6948 -0.1787 0.8607 0.068 Uiso 1 1 calc R
C36 C 0.5913(6) -0.0449(4) 0.87053(17) 0.0507(14) Uani 1 1 d .
H36 H 0.5463 -0.0395 0.8427 0.061 Uiso 1 1 calc R
C37 C 0.6921(5) 0.2097(4) 1.07983(16) 0.0422(12) Uani 1 1 d .
C38 C 0.8273(6) 0.1698(4) 1.09313(18) 0.0524(14) Uani 1 1 d .
H38 H 0.8757 0.1340 1.0738 0.063 Uiso 1 1 calc R
C39 C 0.8895(7) 0.1831(5) 1.13470(18) 0.0615(16) Uani 1 1 d .
H39 H 0.9806 0.1579 1.1429 0.074 Uiso 1 1 calc R
C40 C 0.8197(7) 0.2325(6) 1.16400(19) 0.0691(18) Uani 1 1 d .
H40 H 0.8605 0.2381 1.1923 0.083 Uiso 1 1 calc R
C41 C 0.6891(8) 0.2736(7) 1.1512(2) 0.082(2) Uani 1 1 d .
H41 H 0.6430 0.3104 1.1707 0.099 Uiso 1 1 calc R
C42 C 0.6231(6) 0.2618(5) 1.10963(17) 0.0591(16) Uani 1 1 d .
H42 H 0.5327 0.2888 1.1018 0.071 Uiso 1 1 calc R

loop_
_atom_site_aniso_label
_atom_site_aniso_U_11
_atom_site_aniso_U_22
_atom_site_aniso_U_33
_atom_site_aniso_U_23
_atom_site_aniso_U_13
_atom_site_aniso_U_12
Zn1 0.0385(3) 0.0440(4) 0.0302(3) -0.0023(3) 0.0017(2) -0.0017(2)
Cl1 0.0787(11) 0.0972(14) 0.0500(9) -0.0237(9) 0.0151(8) -0.0196(10)
O11 0.152(6) 0.103(5) 0.096(4) -0.021(3) 0.047(4) -0.012(4)
O12 0.331(12) 0.147(7) 0.095(5) -0.064(5) -0.096(6) 0.042(7)
O13 0.099(5) 0.185(8) 0.156(7) 0.016(5) 0.010(4) 0.011(5)
Cl2 0.0780(10) 0.0755(12) 0.0498(9) 0.0144(8) -0.0054(7) 0.0027(9)
O21 0.173(8) 0.48(2) 0.129(6) 0.162(10) 0.071(6) 0.111(10)
O22 0.211(8) 0.180(7) 0.096(5) -0.002(5) -0.051(5) 0.111(6)
O23 0.180(10) 0.190(11) 0.51(2) -0.036(13) -0.020(12) -0.087(9)
O24 0.330(14) 0.223(11) 0.166(8) -0.061(8) -0.047(8) 0.181(11)
O14 0.161(7) 0.179(7) 0.103(5) -0.007(5) 0.039(4) -0.054(5)
N1 0.040(2) 0.042(3) 0.038(2) -0.001(2) 0.0069(17) -0.0047(18)
N2 0.032(2) 0.043(2) 0.034(2) -0.0007(18) 0.0027(16) -0.0044(17)
N3 0.035(2) 0.043(3) 0.034(2) -0.0017(19) 0.0024(16) -0.0043(18)
N4 0.039(2) 0.039(2) 0.042(2) 0.002(2) 0.0021(17) 0.0004(18)
N5 0.036(2) 0.034(2) 0.037(2) -0.0001(19) 0.0049(16) 0.0007(17)
N6 0.041(2) 0.037(2) 0.042(2) -0.006(2) 0.0054(18) -0.0009(18)
C1 0.044(3) 0.049(3) 0.042(3) -0.008(3) -0.002(2) -0.007(2)
C2 0.039(3) 0.053(4) 0.068(4) -0.013(3) -0.001(3) -0.007(2)
C3 0.045(3) 0.075(4) 0.063(4) -0.005(3) 0.013(3) -0.018(3)
C4 0.059(3) 0.074(4) 0.040(3) -0.002(3) 0.014(3) -0.024(3)
C5 0.037(2) 0.045(3) 0.037(3) -0.006(2) 0.002(2) -0.005(2)
C6 0.036(2) 0.046(3) 0.032(3) -0.002(2) 0.0052(19) -0.003(2)
C8 0.043(3) 0.049(3) 0.030(3) -0.001(2) 0.001(2) 0.001(2)
C7 0.041(3) 0.060(4) 0.032(3) 0.000(2) 0.005(2) -0.009(2)
C9 0.035(2) 0.052(3) 0.037(3) -0.002(2) -0.004(2) -0.007(2)
C10 0.037(2) 0.039(3) 0.038(3) 0.001(2) 0.004(2) -0.002(2)
C11 0.037(2) 0.037(3) 0.038(3) -0.004(2) 0.006(2) -0.004(2)
C12 0.039(3) 0.065(4) 0.049(3) -0.009(3) 0.009(2) -0.013(3)
C13 0.042(3) 0.063(4) 0.076(4) -0.014(3) 0.019(3) -0.013(3)
C14 0.058(3) 0.058(4) 0.057(4) -0.009(3) 0.029(3) -0.010(3)
C15 0.054(3) 0.053(4) 0.040(3) -0.003(3) 0.013(2) -0.003(3)
C16 0.046(3) 0.040(3) 0.033(3) -0.001(2) -0.004(2) -0.009(2)
C17 0.046(3) 0.060(4) 0.039(3) -0.006(3) -0.004(2) -0.002(3)
C18 0.065(4) 0.066(4) 0.045(3) -0.013(3) 0.009(3) -0.001(3)
C19 0.066(4) 0.059(4) 0.032(3) -0.001(3) -0.003(3) -0.008(3)
C20 0.049(3) 0.061(4) 0.042(3) 0.006(3) -0.009(2) -0.005(3)
C21 0.051(3) 0.056(4) 0.038(3) 0.000(3) 0.006(2) 0.000(3)
C22 0.048(3) 0.055(4) 0.050(3) 0.010(3) -0.003(2) 0.002(3)
C23 0.052(3) 0.050(4) 0.062(4) 0.010(3) -0.002(3) 0.012(3)
C24 0.047(3) 0.045(3) 0.077(4) -0.001(3) 0.008(3) 0.009(3)
C25 0.050(3) 0.044(3) 0.049(3) -0.006(3) 0.007(2) 0.003(2)
C26 0.031(2) 0.037(3) 0.038(3) -0.002(2) 0.0050(19) -0.0024(19)
C27 0.033(2) 0.037(3) 0.037(3) 0.001(2) 0.0080(19) 0.001(2)
C28 0.046(3) 0.038(3) 0.037(3) -0.006(2) 0.006(2) -0.003(2)
C29 0.041(3) 0.039(3) 0.033(3) 0.004(2) 0.007(2) -0.006(2)
C30 0.044(3) 0.043(3) 0.034(3) 0.001(2) -0.002(2) 0.002(2)
C31 0.035(2) 0.035(3) 0.037(3) 0.004(2) 0.0045(19) -0.002(2)
C32 0.036(2) 0.036(3) 0.039(3) 0.001(2) 0.005(2) -0.003(2)
C33 0.053(3) 0.044(3) 0.046(3) 0.003(3) 0.006(2) 0.006(3)
C34 0.063(4) 0.048(3) 0.064(4) -0.008(3) 0.005(3) 0.014(3)
C35 0.064(4) 0.039(3) 0.067(4) -0.016(3) 0.014(3) 0.005(3)
C36 0.054(3) 0.054(4) 0.043(3) -0.014(3) 0.002(2) -0.004(3)
C37 0.051(3) 0.038(3) 0.038(3) 0.002(2) 0.006(2) -0.009(2)
C38 0.058(3) 0.052(4) 0.047(3) -0.004(3) 0.004(3) 0.008(3)
C39 0.068(4) 0.071(4) 0.041(3) 0.000(3) -0.011(3) -0.001(3)
C40 0.082(5) 0.087(5) 0.036(3) 0.002(3) -0.003(3) 0.000(4)
C41 0.091(5) 0.121(6) 0.038(4) -0.003(4) 0.016(3) 0.013(5)
C42 0.062(4) 0.078(4) 0.040(3) 0.006(3) 0.012(3) 0.004(3)

loop_
_atom_type_symbol
_atom_type_description
_atom_type_scat_dispersion_real
_atom_type_scat_dispersion_imag
_atom_type_scat_source
C C 0.0033 0.0016 'International Tables Vol C Tables 4.2.6.8 and 6.1.1.4'
H H 0.0000 0.0000 'International Tables Vol C Tables 4.2.6.8 and 6.1.1.4'
N N 0.0061 0.0033 'International Tables Vol C Tables 4.2.6.8 and 6.1.1.4'
O O 0.0106 0.0060 'International Tables Vol C Tables 4.2.6.8 and 6.1.1.4'
Cl Cl 0.1484 0.1585 'International Tables Vol C Tables 4.2.6.8 and 6.1.1.4'
Zn Zn 0.2839 1.4301 'International Tables Vol C Tables 4.2.6.8 and 6.1.1.4'

loop_
_geom_angle_atom_site_label_1
_geom_angle_atom_site_label_2
_geom_angle_atom_site_label_3
_geom_angle
N2 Zn1 N5 173.22(15)
N2 Zn1 N4 111.42(15)
N5 Zn1 N4 75.34(15)
N2 Zn1 N1 75.49(14)
N5 Zn1 N1 104.94(14)
N4 Zn1 N1 87.91(15)
N2 Zn1 N3 75.44(14)
N5 Zn1 N3 104.51(14)
N4 Zn1 N3 98.18(15)
N1 Zn1 N3 150.52(14)
N2 Zn1 N6 98.35(15)
N5 Zn1 N6 74.87(15)
N4 Zn1 N6 150.17(15)
N1 Zn1 N6 98.16(15)
N3 Zn1 N6 90.79(15)
O12 Cl1 O14 124.5(6)
O12 Cl1 O11 111.7(5)
O14 Cl1 O11 112.9(4)
O12 Cl1 O13 100.0(6)
O14 Cl1 O13 98.5(5)
O11 Cl1 O13 105.3(4)
O21 Cl2 O23 103.1(10)
O21 Cl2 O24 107.5(8)
O23 Cl2 O24 109.0(9)
O21 Cl2 O22 113.0(6)
O23 Cl2 O22 112.5(8)
O24 Cl2 O22 111.3(5)
C15 N1 C11 118.6(4)
C15 N1 Zn1 125.8(3)
C11 N1 Zn1 115.0(3)
C6 N2 C10 120.1(4)
C6 N2 Zn1 119.7(3)
C10 N2 Zn1 120.0(3)
C1 N3 C5 118.4(4)
C1 N3 Zn1 126.5(3)
C5 N3 Zn1 115.0(3)
C22 N4 C26 117.9(4)
C22 N4 Zn1 125.8(4)
C26 N4 Zn1 115.9(3)
C27 N5 C31 120.6(4)
C27 N5 Zn1 119.3(3)
C31 N5 Zn1 120.0(3)
C36 N6 C32 118.4(4)
C36 N6 Zn1 126.1(4)
C32 N6 Zn1 114.9(3)
N3 C1 C2 121.8(5)
N3 C1 H1 119.1
C2 C1 H1 119.1
C3 C2 C1 119.8(5)
C3 C2 H2 120.1
C1 C2 H2 120.1
C2 C3 C4 118.4(5)
C2 C3 H3 120.8
C4 C3 H3 120.8
C5 C4 C3 119.9(5)
C5 C4 H4 120.0
C3 C4 H4 120.0
N3 C5 C4 121.5(4)
N3 C5 C6 114.7(4)
C4 C5 C6 123.8(5)
N2 C6 C7 121.3(4)
N2 C6 C5 114.5(4)
C7 C6 C5 124.2(4)
C9 C8 C7 117.2(4)
C9 C8 C16 122.0(4)
C7 C8 C16 120.7(4)
C6 C7 C8 120.2(4)
C6 C7 H7 119.9
C8 C7 H7 119.9
C10 C9 C8 119.9(4)
C10 C9 H9 120.0
C8 C9 H9 120.0
N2 C10 C9 121.3(4)
N2 C10 C11 114.1(4)
C9 C10 C11 124.6(4)
N1 C11 C12 121.7(4)
N1 C11 C10 114.9(4)
C12 C11 C10 123.3(4)
C13 C12 C11 119.0(5)
C13 C12 H12 120.5
C11 C12 H12 120.5
C12 C13 C14 119.9(5)
C12 C13 H13 120.1
C14 C13 H13 120.1
C13 C14 C15 118.7(5)
C13 C14 H14 120.7
C15 C14 H14 120.7
N1 C15 C14 122.1(5)
N1 C15 H15 118.9
C14 C15 H15 118.9
C21 C16 C17 118.9(5)
C21 C16 C8 120.1(5)
C17 C16 C8 120.9(4)
C16 C17 C18 120.2(5)
C16 C17 H17 119.9
C18 C17 H17 119.9
C19 C18 C17 120.6(5)
C19 C18 H18 119.7
C17 C18 H18 119.7
C18 C19 C20 119.3(5)
C18 C19 H19 120.4
C20 C19 H19 120.4
C19 C20 C21 120.3(5)
C19 C20 H20 119.9
C21 C20 H20 119.9
C20 C21 C16 120.7(5)
C20 C21 H21 119.7
C16 C21 H21 119.7
N4 C22 C23 123.6(5)
N4 C22 H22 118.2
C23 C22 H22 118.2
C22 C23 C24 118.9(5)
C22 C23 H23 120.5
C24 C23 H23 120.5
C23 C24 C25 118.6(5)
C23 C24 H24 120.7
C25 C24 H24 120.7
C26 C25 C24 119.0(5)
C26 C25 H25 120.5
C24 C25 H25 120.5
N4 C26 C25 121.9(4)
N4 C26 C27 114.3(4)
C25 C26 C27 123.7(4)
N5 C27 C28 121.0(4)
N5 C27 C26 114.9(4)
C28 C27 C26 124.1(4)
C29 C28 C27 120.1(5)
C29 C28 H28 119.9
C27 C28 H28 119.9
C28 C29 C30 116.9(4)
C28 C29 C37 122.0(5)
C30 C29 C37 121.0(4)
C31 C30 C29 120.8(5)
C31 C30 H30 119.6
C29 C30 H30 119.6
N5 C31 C30 120.5(4)
N5 C31 C32 114.7(4)
C30 C31 C32 124.7(4)
N6 C32 C33 121.0(5)
N6 C32 C31 115.0(4)
C33 C32 C31 123.9(4)
C32 C33 C34 119.9(5)
C32 C33 H33 120.1
C34 C33 H33 120.1
C35 C34 C33 119.0(5)
C35 C34 H34 120.5
C33 C34 H34 120.5
C34 C35 C36 118.9(5)
C34 C35 H35 120.5
C36 C35 H35 120.5
N6 C36 C35 122.7(5)
N6 C36 H36 118.6
C35 C36 H36 118.6
C42 C37 C38 118.1(5)
C42 C37 C29 121.1(5)
C38 C37 C29 120.8(5)
C39 C38 C37 120.4(5)
C39 C38 H38 119.8
C37 C38 H38 119.8
C40 C39 C38 121.1(6)
C40 C39 H39 119.5
C38 C39 H39 119.5
C39 C40 C41 118.9(6)
C39 C40 H40 120.5
C41 C40 H40 120.5
C40 C41 C42 121.6(6)
C40 C41 H41 119.2
C42 C41 H41 119.2
C37 C42 C41 119.8(6)
C37 C42 H42 120.1
C41 C42 H42 120.1

loop_
_geom_bond_atom_site_label_1
_geom_bond_atom_site_label_2
_geom_bond_distance
Zn1 N2 2.069(4)
Zn1 N5 2.091(4)
Zn1 N4 2.178(4)
Zn1 N1 2.192(4)
Zn1 N3 2.193(4)
Zn1 N6 2.217(4)
Cl1 O12 1.310(6)
Cl1 O14 1.397(7)
Cl1 O11 1.444(6)
Cl1 O13 1.474(7)
Cl2 O21 1.285(7)
Cl2 O23 1.289(10)
Cl2 O24 1.328(8)
Cl2 O22 1.358(6)
N1 C15 1.335(6)
N1 C11 1.349(6)
N2 C6 1.334(6)
N2 C10 1.341(6)
N3 C1 1.346(6)
N3 C5 1.348(6)
N4 C22 1.332(6)
N4 C26 1.347(6)
N5 C27 1.329(6)
N5 C31 1.344(6)
N6 C36 1.330(6)
N6 C32 1.355(6)
C1 C2 1.378(8)
C1 H1 0.9300
C2 C3 1.351(8)
C2 H2 0.9300
C3 C4 1.393(8)
C3 H3 0.9300
C4 C5 1.360(7)
C4 H4 0.9300
C5 C6 1.490(6)
C6 C7 1.373(6)
C8 C9 1.388(7)
C8 C7 1.401(7)
C8 C16 1.475(6)
C7 H7 0.9300
C9 C10 1.383(6)
C9 H9 0.9300
C10 C11 1.489(6)
C11 C12 1.372(7)
C12 C13 1.368(7)
C12 H12 0.9300
C13 C14 1.369(8)
C13 H13 0.9300
C14 C15 1.377(7)
C14 H14 0.9300
C15 H15 0.9300
C16 C21 1.384(7)
C16 C17 1.384(7)
C17 C18 1.385(7)
C17 H17 0.9300
C18 C19 1.377(8)
C18 H18 0.9300
C19 C20 1.379(8)
C19 H19 0.9300
C20 C21 1.382(7)
C20 H20 0.9300
C21 H21 0.9300
C22 C23 1.352(8)
C22 H22 0.9300
C23 C24 1.376(8)
C23 H23 0.9300
C24 C25 1.387(7)
C24 H24 0.9300
C25 C26 1.371(7)
C25 H25 0.9300
C26 C27 1.494(7)
C27 C28 1.393(7)
C28 C29 1.385(7)
C28 H28 0.9300
C29 C30 1.399(7)
C29 C37 1.469(7)
C30 C31 1.375(6)
C30 H30 0.9300
C31 C32 1.485(7)
C32 C33 1.371(7)
C33 C34 1.382(8)
C33 H33 0.9300
C34 C35 1.355(8)
C34 H34 0.9300
C35 C36 1.382(8)
C35 H35 0.9300
C36 H36 0.9300
C37 C42 1.385(7)
C37 C38 1.399(7)
C38 C39 1.379(8)
C38 H38 0.9300
C39 C40 1.362(9)
C39 H39 0.9300
C40 C41 1.363(9)
C40 H40 0.9300
C41 C42 1.387(8)
C41 H41 0.9300
C42 H42 0.9300

loop_
_geom_torsion_atom_site_label_1
_geom_torsion_atom_site_label_2
_geom_torsion_atom_site_label_3
_geom_torsion_atom_site_label_4
_geom_torsion
N2 Zn1 N1 C15 -172.5(5)
N5 Zn1 N1 C15 14.5(5)
N4 Zn1 N1 C15 -59.8(4)
N3 Zn1 N1 C15 -162.8(4)
N6 Zn1 N1 C15 90.9(4)
N2 Zn1 N1 C11 -1.4(3)
N5 Zn1 N1 C11 -174.4(3)
N4 Zn1 N1 C11 111.4(4)
N3 Zn1 N1 C11 8.4(5)
N6 Zn1 N1 C11 -98.0(4)
N5 Zn1 N2 C6 -83.6(13)
N4 Zn1 N2 C6 100.1(4)
N1 Zn1 N2 C6 -178.1(4)
N3 Zn1 N2 C6 6.9(4)
N6 Zn1 N2 C6 -81.8(4)
N5 Zn1 N2 C10 90.9(12)
N4 Zn1 N2 C10 -85.4(4)
N1 Zn1 N2 C10 -3.6(4)
N3 Zn1 N2 C10 -178.7(4)
N6 Zn1 N2 C10 92.7(4)
N2 Zn1 N3 C1 176.8(4)
N5 Zn1 N3 C1 -10.2(4)
N4 Zn1 N3 C1 66.7(4)
N1 Zn1 N3 C1 167.0(4)
N6 Zn1 N3 C1 -84.7(4)
N2 Zn1 N3 C5 -3.4(3)
N5 Zn1 N3 C5 169.6(3)
N4 Zn1 N3 C5 -113.5(4)
N1 Zn1 N3 C5 -13.2(5)
N6 Zn1 N3 C5 95.0(4)
N2 Zn1 N4 C22 4.0(5)
N5 Zn1 N4 C22 -175.6(4)
N1 Zn1 N4 C22 -69.5(4)
N3 Zn1 N4 C22 81.5(4)
N6 Zn1 N4 C22 -172.4(4)
N2 Zn1 N4 C26 176.8(3)
N5 Zn1 N4 C26 -2.8(3)
N1 Zn1 N4 C26 103.2(3)
N3 Zn1 N4 C26 -105.7(3)
N6 Zn1 N4 C26 0.4(5)
N2 Zn1 N5 C27 -176.7(11)
N4 Zn1 N5 C27 -0.2(3)
N1 Zn1 N5 C27 -84.0(4)
N3 Zn1 N5 C27 94.6(3)
N6 Zn1 N5 C27 -178.6(4)
N2 Zn1 N5 C31 7.1(14)
N4 Zn1 N5 C31 -176.4(4)
N1 Zn1 N5 C31 99.8(3)
N3 Zn1 N5 C31 -81.6(3)
N6 Zn1 N5 C31 5.2(3)
N2 Zn1 N6 C36 2.7(4)
N5 Zn1 N6 C36 -177.5(4)
N4 Zn1 N6 C36 179.3(4)
N1 Zn1 N6 C36 79.2(4)
N3 Zn1 N6 C36 -72.7(4)
N2 Zn1 N6 C32 173.7(3)
N5 Zn1 N6 C32 -6.6(3)
N4 Zn1 N6 C32 -9.8(5)
N1 Zn1 N6 C32 -109.9(3)
N3 Zn1 N6 C32 98.3(3)
C5 N3 C1 C2 0.6(8)
Zn1 N3 C1 C2 -179.6(4)
N3 C1 C2 C3 1.0(9)
C1 C2 C3 C4 -2.5(9)
C2 C3 C4 C5 2.5(9)
C1 N3 C5 C4 -0.6(8)
Zn1 N3 C5 C4 179.6(4)
C1 N3 C5 C6 179.8(4)
Zn1 N3 C5 C6 0.0(5)
C3 C4 C5 N3 -0.9(9)
C3 C4 C5 C6 178.6(5)
C10 N2 C6 C7 -1.5(7)
Zn1 N2 C6 C7 172.9(4)
C10 N2 C6 C5 176.5(4)
Zn1 N2 C6 C5 -9.0(6)
N3 C5 C6 N2 5.6(7)
C4 C5 C6 N2 -174.0(5)
N3 C5 C6 C7 -176.4(5)
C4 C5 C6 C7 4.0(9)
N2 C6 C7 C8 1.7(8)
C5 C6 C7 C8 -176.1(5)
C9 C8 C7 C6 -0.6(8)
C16 C8 C7 C6 175.8(5)
C7 C8 C9 C10 -0.8(8)
C16 C8 C9 C10 -177.1(5)
C6 N2 C10 C9 0.1(7)
Zn1 N2 C10 C9 -174.3(4)
C6 N2 C10 C11 -178.0(4)
Zn1 N2 C10 C11 7.6(6)
C8 C9 C10 N2 1.0(8)
C8 C9 C10 C11 178.9(5)
C15 N1 C11 C12 -1.3(7)
Zn1 N1 C11 C12 -173.1(4)
C15 N1 C11 C10 177.4(4)
Zn1 N1 C11 C10 5.6(5)
N2 C10 C11 N1 -8.5(6)
C9 C10 C11 N1 173.5(5)
N2 C10 C11 C12 170.1(5)
C9 C10 C11 C12 -7.9(8)
N1 C11 C12 C13 0.9(8)
C10 C11 C12 C13 -177.7(5)
C11 C12 C13 C14 0.0(9)
C12 C13 C14 C15 -0.4(9)
C11 N1 C15 C14 0.8(8)
Zn1 N1 C15 C14 171.7(4)
C13 C14 C15 N1 0.0(9)
C9 C8 C16 C21 42.6(7)
C7 C8 C16 C21 -133.6(5)
C9 C8 C16 C17 -139.8(5)
C7 C8 C16 C17 44.0(8)
C21 C16 C17 C18 0.2(8)
C8 C16 C17 C18 -177.5(5)
C16 C17 C18 C19 0.7(9)
C17 C18 C19 C20 -0.6(9)
C18 C19 C20 C21 -0.5(9)
C19 C20 C21 C16 1.4(9)
C17 C16 C21 C20 -1.2(8)
C8 C16 C21 C20 176.5(5)
C26 N4 C22 C23 0.0(8)
Zn1 N4 C22 C23 172.6(4)
N4 C22 C23 C24 -0.7(9)
C22 C23 C24 C25 0.5(8)
C23 C24 C25 C26 0.3(8)
C22 N4 C26 C25 0.9(7)
Zn1 N4 C26 C25 -172.5(4)
C22 N4 C26 C27 178.4(4)
Zn1 N4 C26 C27 5.0(5)
C24 C25 C26 N4 -1.1(8)
C24 C25 C26 C27 -178.3(5)
C31 N5 C27 C28 1.0(7)
Zn1 N5 C27 C28 -175.2(3)
C31 N5 C27 C26 179.1(4)
Zn1 N5 C27 C26 2.9(5)
N4 C26 C27 N5 -5.2(6)
C25 C26 C27 N5 172.2(4)
N4 C26 C27 C28 172.8(4)
C25 C26 C27 C28 -9.7(7)
N5 C27 C28 C29 0.7(7)
C26 C27 C28 C29 -177.2(4)
C27 C28 C29 C30 -2.1(7)
C27 C28 C29 C37 175.2(4)
C28 C29 C30 C31 2.0(7)
C37 C29 C30 C31 -175.3(4)
C27 N5 C31 C30 -1.0(7)
Zn1 N5 C31 C30 175.1(3)
C27 N5 C31 C32 -179.4(4)
Zn1 N5 C31 C32 -3.3(5)
C29 C30 C31 N5 -0.5(7)
C29 C30 C31 C32 177.7(4)
C36 N6 C32 C33 0.6(7)
Zn1 N6 C32 C33 -171.1(4)
C36 N6 C32 C31 178.7(4)
Zn1 N6 C32 C31 7.0(5)
N5 C31 C32 N6 -2.8(6)
C30 C31 C32 N6 178.9(4)
N5 C31 C32 C33 175.2(4)
C30 C31 C32 C33 -3.1(8)
N6 C32 C33 C34 -0.7(8)
C31 C32 C33 C34 -178.6(5)
C32 C33 C34 C35 0.5(9)
C33 C34 C35 C36 -0.3(9)
C32 N6 C36 C35 -0.3(8)
Zn1 N6 C36 C35 170.3(4)
C34 C35 C36 N6 0.2(9)
C28 C29 C37 C42 32.6(7)
C30 C29 C37 C42 -150.2(5)
C28 C29 C37 C38 -146.0(5)
C30 C29 C37 C38 31.2(7)
C42 C37 C38 C39 -0.5(8)
C29 C37 C38 C39 178.1(5)
C37 C38 C39 C40 1.9(10)
C38 C39 C40 C41 -3.2(11)
C39 C40 C41 C42 3.2(12)
C38 C37 C42 C41 0.5(9)
C29 C37 C42 C41 -178.1(6)
C40 C41 C42 C37 -1.9(11)
